data_4088537
loop_
_publ_author_name
'Li, Tengfei'
'Zhang, Guangchao'
'Guo, Jingjing'
'Wang, Shaowu'
'Leng, Xuebing'
'Chen, Yaofeng'

_publ_section_title
;
 Tris(pyrazolyl)methanide Complexes of Trivalent Rare-Earth Metals
;
_journal_issue 10
_journal_name_full Organometallics
_journal_page_first 1565
_journal_paper_doi 10.1021/acs.organomet.6b00166
_journal_volume 35
_journal_year 2016
_chemical_absolute_configuration ad
_chemical_formula_sum 'C32 H53 Cl3 Li Lu N6 O4'
_chemical_formula_weight 874.06
_space_group_crystal_system trigonal
_space_group_IT_number 161
_space_group_name_Hall 'R 3 -2"c'
_space_group_name_H-M_alt 'R 3 c :H'
_atom_sites_solution_hydrogens mixed
_audit_creation_method SHELXL-2014
_cell_angle_alpha 90
_cell_angle_beta 90
_cell_angle_gamma 120
_cell_formula_units_Z 6
_cell_length_a 12.5731(12)
_cell_length_b 12.5731(12)
_cell_length_c 43.468(4)
_cell_measurement_reflns_used 5388
_cell_measurement_temperature 133(2)
_cell_measurement_theta_max 25.17
_cell_measurement_theta_min 2.65
_cell_volume 5950.9(10)
_computing_cell_refinement 'Bruker SAINT'
_computing_data_collection 'Bruker APEX2'
_computing_data_reduction 'Bruker SAINT'
_computing_molecular_graphics 'Bruker SHELXTL'
_computing_publication_material 'Bruker SHELXTL'
_computing_structure_refinement 'SHELXL-2014 (Sheldrick, 2014)'
_computing_structure_solution 'SHELXS-97 (Sheldrick, 2008)'
_diffrn_ambient_temperature 133(2)
_diffrn_measured_fraction_theta_full 1.000
_diffrn_measured_fraction_theta_max 0.999
_diffrn_measurement_device_type 'Bruker APEX-II CCD'
_diffrn_measurement_method '\f and \w scans'
_diffrn_radiation_type MoK\a
_diffrn_radiation_wavelength 0.71073
_diffrn_reflns_av_R_equivalents 0.0383
_diffrn_reflns_av_unetI/netI 0.0402
_diffrn_reflns_Laue_measured_fraction_full 1.000
_diffrn_reflns_Laue_measured_fraction_max 0.999
_diffrn_reflns_limit_h_max 18
_diffrn_reflns_limit_h_min -17
_diffrn_reflns_limit_k_max 12
_diffrn_reflns_limit_k_min -18
_diffrn_reflns_limit_l_max 62
_diffrn_reflns_limit_l_min -62
_diffrn_reflns_number 18902
_diffrn_reflns_point_group_measured_fraction_full 0.999
_diffrn_reflns_point_group_measured_fraction_max 0.995
_diffrn_reflns_theta_full 25.242
_diffrn_reflns_theta_max 30.765
_diffrn_reflns_theta_min 2.092
_exptl_absorpt_coefficient_mu 2.731
_exptl_absorpt_correction_T_max 0.7461
_exptl_absorpt_correction_T_min 0.5754
_exptl_absorpt_correction_type multi-scan
_exptl_absorpt_process_details sadabs
_exptl_crystal_colour brick-red
_exptl_crystal_density_diffrn 1.463
_exptl_crystal_description block
_exptl_crystal_F_000 2664
_exptl_crystal_size_max 0.250
_exptl_crystal_size_mid 0.200
_exptl_crystal_size_min 0.120
_refine_diff_density_max 0.761
_refine_diff_density_min -0.506
_refine_diff_density_rms 0.073
_refine_ls_abs_structure_details
; 
 Flack x determined using 1423 quotients [(I+)-(I-)]/[(I+)+(I-)] 
 (Parsons, Flack and Wagner, Acta Cryst. B69 (2013) 249-259). 
;
_refine_ls_abs_structure_Flack -0.008(9)
_refine_ls_extinction_method none
_refine_ls_goodness_of_fit_ref 0.962
_refine_ls_hydrogen_treatment constr
_refine_ls_matrix_type full
_refine_ls_number_parameters 166
_refine_ls_number_reflns 4113
_refine_ls_number_restraints 90
_refine_ls_restrained_S_all 1.013
_refine_ls_R_factor_all 0.0464
_refine_ls_R_factor_gt 0.0280
_refine_ls_shift/su_max 0.002
_refine_ls_shift/su_mean 0.000
_refine_ls_structure_factor_coef Fsqd
_refine_ls_weighting_details 'w=1/[\s^2^(Fo^2^)+(0.0467P)^2^+1.8107P] where P=(Fo^2^+2Fc^2^)/3'
_refine_ls_weighting_scheme calc
_refine_ls_wR_factor_gt 0.0721
_refine_ls_wR_factor_ref 0.0814
_reflns_Friedel_coverage 0.988
_reflns_Friedel_fraction_full 0.998
_reflns_Friedel_fraction_max 0.991
_reflns_number_gt 3059
_reflns_number_total 4113
_reflns_threshold_expression 'I > 2\s(I)'
_cod_data_source_file om6b00166_si_002.cif
_cod_data_source_block mo_dm14564_0m
_cod_original_cell_volume 5950.9(13)
_cod_database_code 4088537
_shelx_space_group_comment
; 
The symmetry employed for this shelxl refinement is uniquely defined 
by the following loop, which should always be used as a source of 
symmetry information in preference to the above space-group names. 
They are only intended as comments. 
;
_shelx_estimated_absorpt_t_min 0.548
_shelx_estimated_absorpt_t_max 0.735
_shelxl_version_number 2014-3

loop_
_space_group_symop_operation_xyz
'x, y, z'
'-y, x-y, z'
'-x+y, -x, z'
'-y, -x, z+1/2'
'-x+y, y, z+1/2'
'x, x-y, z+1/2'
'x+2/3, y+1/3, z+1/3'
'-y+2/3, x-y+1/3, z+1/3'
'-x+y+2/3, -x+1/3, z+1/3'
'-y+2/3, -x+1/3, z+5/6'
'-x+y+2/3, y+1/3, z+5/6'
'x+2/3, x-y+1/3, z+5/6'
'x+1/3, y+2/3, z+2/3'
'-y+1/3, x-y+2/3, z+2/3'
'-x+y+1/3, -x+2/3, z+2/3'
'-y+1/3, -x+2/3, z+7/6'
'-x+y+1/3, y+2/3, z+7/6'
'x+1/3, x-y+2/3, z+7/6'

loop_
_atom_site_label
_atom_site_type_symbol
_atom_site_fract_x
_atom_site_fract_y
_atom_site_fract_z
_atom_site_U_iso_or_equiv
_atom_site_adp_type
_atom_site_occupancy
_atom_site_site_symmetry_order
_atom_site_calc_flag
_atom_site_refinement_flags_posn
_atom_site_refinement_flags_adp
_atom_site_refinement_flags_occupancy
Lu1 Lu 0.6667 0.3333 -0.05215(3) 0.03276(10) Uani 1 3 d S T P
Cl1 Cl 0.71300(16) 0.18394(15) -0.07984(4) 0.0502(3) Uani 1 1 d . . .
N1 N 0.6348(4) 0.4505(4) -0.01402(11) 0.0342(9) Uani 1 1 d . . .
N2 N 0.6417(4) 0.4268(4) 0.01679(10) 0.0323(9) Uani 1 1 d . . .
C1 C 0.6667 0.3333 0.0277(2) 0.0295(15) Uani 1 3 d S T P
C5 C 0.6229(6) 0.4982(6) 0.06885(13) 0.0494(15) Uani 1 1 d . . .
H5A H 0.6057 0.5600 0.0775 0.074 Uiso 1 1 calc R U .
H5B H 0.5604 0.4164 0.0759 0.074 Uiso 1 1 calc R U .
H5C H 0.7041 0.5149 0.0757 0.074 Uiso 1 1 calc R U .
C2 C 0.6207(5) 0.5030(5) 0.03488(13) 0.0383(12) Uani 1 1 d . . .
C3 C 0.6008(6) 0.5770(5) 0.01544(16) 0.0472(14) Uani 1 1 d . . .
H3A H 0.5848 0.6405 0.0212 0.057 Uiso 1 1 calc R U .
C4 C 0.6083(6) 0.5411(5) -0.01468(14) 0.0431(12) Uani 1 1 d . . .
C6 C 0.5969(8) 0.5945(6) -0.04442(16) 0.0603(18) Uani 1 1 d . . .
H6A H 0.5773 0.6594 -0.0402 0.090 Uiso 1 1 calc R U .
H6B H 0.6747 0.6292 -0.0557 0.090 Uiso 1 1 calc R U .
H6C H 0.5313 0.5300 -0.0568 0.090 Uiso 1 1 calc R U .
O1 O 0.6458(5) 0.1821(5) 0.32044(12) 0.0694(12) Uani 1 1 d . U .
C7 C 0.5975(9) 0.1337(9) 0.3502(3) 0.0767(19) Uani 1 1 d . U .
H7A H 0.5077 0.1013 0.3507 0.092 Uiso 1 1 calc R U .
H7B H 0.6367 0.1985 0.3660 0.092 Uiso 1 1 calc R U .
C8 C 0.6249(9) 0.0346(9) 0.3558(3) 0.095(2) Uani 1 1 d . U .
H8A H 0.6475 0.0337 0.3776 0.114 Uiso 1 1 calc R U .
H8B H 0.5536 -0.0465 0.3505 0.114 Uiso 1 1 calc R U .
C9 C 0.7277(11) 0.0645(10) 0.3356(3) 0.108(3) Uani 1 1 d . U .
H9A H 0.8064 0.1217 0.3457 0.130 Uiso 1 1 calc R U .
H9B H 0.7291 -0.0104 0.3294 0.130 Uiso 1 1 calc R U .
C10 C 0.7069(11) 0.1203(10) 0.3101(3) 0.104(3) Uani 1 1 d . U .
H10A H 0.6560 0.0574 0.2947 0.124 Uiso 1 1 calc R U .
H10B H 0.7860 0.1793 0.3004 0.124 Uiso 1 1 calc R U .
Li1 Li 0.6667 0.3333 0.3063(9) 0.085(3) Uani 1 3 d S TU P
O2 O 0.6667 0.3333 0.2631(3) 0.101(3) Uani 1 3 d DS TU P
C11 C 0.593(3) 0.373(4) 0.2454(5) 0.101(5) Uani 0.3333 1 d D U P
H11A H 0.5833 0.4337 0.2566 0.122 Uiso 0.3333 1 d R U P
H11B H 0.5138 0.3053 0.2406 0.122 Uiso 0.3333 1 d R U P
C12 C 0.664(4) 0.423(4) 0.2163(5) 0.104(5) Uani 0.3333 1 d D U P
H12A H 0.7283 0.5060 0.2196 0.125 Uiso 0.3333 1 d R U P
H12B H 0.6137 0.4200 0.1995 0.125 Uiso 0.3333 1 d R U P
C13 C 0.714(4) 0.337(4) 0.2110(5) 0.105(5) Uani 0.3333 1 d D U P
H13A H 0.7983 0.3847 0.2044 0.126 Uiso 0.3333 1 d R U P
H13B H 0.6683 0.2789 0.1953 0.126 Uiso 0.3333 1 d R U P
C14 C 0.709(4) 0.275(3) 0.2412(6) 0.111(4) Uani 0.3333 1 d D U P
H14A H 0.6536 0.1878 0.2392 0.133 Uiso 0.3333 1 d R U P
H14B H 0.7883 0.2883 0.2471 0.133 Uiso 0.3333 1 d R U P

loop_
_atom_site_aniso_label
_atom_site_aniso_U_11
_atom_site_aniso_U_22
_atom_site_aniso_U_33
_atom_site_aniso_U_23
_atom_site_aniso_U_13
_atom_site_aniso_U_12
Lu1 0.03310(11) 0.03310(11) 0.03209(15) 0.000 0.000 0.01655(6)
Cl1 0.0580(10) 0.0471(9) 0.0501(7) -0.0044(7) 0.0070(7) 0.0298(8)
N1 0.035(2) 0.031(2) 0.039(2) -0.0037(19) -0.005(2) 0.0174(18)
N2 0.033(2) 0.031(2) 0.035(2) -0.0036(18) -0.0045(18) 0.0177(16)
C1 0.028(2) 0.028(2) 0.033(4) 0.000 0.000 0.0138(11)
C5 0.053(4) 0.047(3) 0.044(3) -0.011(3) 0.007(3) 0.022(3)
C2 0.033(3) 0.034(3) 0.045(3) -0.011(2) 0.000(2) 0.014(2)
C3 0.049(3) 0.035(3) 0.062(4) -0.008(3) -0.002(3) 0.024(3)
C4 0.047(3) 0.038(3) 0.052(3) -0.005(3) -0.009(3) 0.027(3)
C6 0.086(5) 0.055(4) 0.064(4) -0.002(3) -0.014(4) 0.053(4)
O1 0.076(3) 0.074(3) 0.067(3) -0.005(2) 0.012(2) 0.044(2)
C7 0.069(4) 0.068(4) 0.094(5) 0.011(4) 0.017(4) 0.035(3)
C8 0.083(4) 0.072(4) 0.129(5) 0.023(4) 0.014(4) 0.038(4)
C9 0.092(5) 0.082(4) 0.152(6) 0.012(5) 0.019(5) 0.046(4)
C10 0.100(5) 0.090(5) 0.116(5) -0.012(4) 0.030(4) 0.044(4)
Li1 0.091(4) 0.091(4) 0.071(6) 0.000 0.000 0.046(2)
O2 0.111(4) 0.111(4) 0.082(5) 0.000 0.000 0.056(2)
C11 0.113(7) 0.114(7) 0.086(7) 0.006(6) 0.000(6) 0.063(6)
C12 0.117(8) 0.113(7) 0.093(8) 0.005(7) 0.001(7) 0.065(7)
C13 0.117(7) 0.115(7) 0.098(7) 0.002(7) 0.004(7) 0.068(7)
C14 0.119(5) 0.118(5) 0.103(5) 0.000(5) 0.004(5) 0.066(5)

loop_
_atom_type_symbol
_atom_type_description
_atom_type_scat_dispersion_real
_atom_type_scat_dispersion_imag
_atom_type_scat_source
C C 0.0033 0.0016 'International Tables Vol C Tables 4.2.6.8 and 6.1.1.4'
H H 0.0000 0.0000 'International Tables Vol C Tables 4.2.6.8 and 6.1.1.4'
N N 0.0061 0.0033 'International Tables Vol C Tables 4.2.6.8 and 6.1.1.4'
Cl Cl 0.1484 0.1585 'International Tables Vol C Tables 4.2.6.8 and 6.1.1.4'
Lu Lu -0.4720 5.8584 'International Tables Vol C Tables 4.2.6.8 and 6.1.1.4'
O O 0.0106 0.0060 'International Tables Vol C Tables 4.2.6.8 and 6.1.1.4'
Li Li -0.0003 0.0001 'International Tables Vol C Tables 4.2.6.8 and 6.1.1.4'

loop_
_geom_angle_atom_site_label_1
_geom_angle_atom_site_label_2
_geom_angle_atom_site_label_3
_geom_angle
_geom_angle_site_symmetry_1
_geom_angle_site_symmetry_3
N1 Lu1 N1 76.88(17) 3_665 2_655
N1 Lu1 N1 76.88(17) 3_665 .
N1 Lu1 N1 76.88(17) 2_655 .
N1 Lu1 Cl1 90.12(13) 3_665 .
N1 Lu1 Cl1 91.63(12) 2_655 .
N1 Lu1 Cl1 164.23(12) . .
N1 Lu1 Cl1 91.63(12) 3_665 2_655
N1 Lu1 Cl1 164.23(12) 2_655 2_655
N1 Lu1 Cl1 90.12(13) . 2_655
Cl1 Lu1 Cl1 99.26(6) . 2_655
N1 Lu1 Cl1 164.23(12) 3_665 3_665
N1 Lu1 Cl1 90.12(13) 2_655 3_665
N1 Lu1 Cl1 91.63(12) . 3_665
Cl1 Lu1 Cl1 99.26(6) . 3_665
Cl1 Lu1 Cl1 99.26(6) 2_655 3_665
C4 N1 N2 105.8(4) . .
C4 N1 Lu1 134.7(4) . .
N2 N1 Lu1 119.5(3) . .
C2 N2 N1 110.6(4) . .
C2 N2 C1 125.6(5) . .
N1 N2 C1 123.8(5) . .
N2 C1 N2 109.7(4) 3_665 2_655
N2 C1 N2 109.7(4) 3_665 .
N2 C1 N2 109.7(4) 2_655 .
C2 C5 H5A 109.5 . .
C2 C5 H5B 109.5 . .
H5A C5 H5B 109.5 . .
C2 C5 H5C 109.5 . .
H5A C5 H5C 109.5 . .
H5B C5 H5C 109.5 . .
N2 C2 C3 106.7(5) . .
N2 C2 C5 122.2(5) . .
C3 C2 C5 131.2(5) . .
C2 C3 C4 107.0(5) . .
C2 C3 H3A 126.5 . .
C4 C3 H3A 126.5 . .
N1 C4 C3 109.8(5) . .
N1 C4 C6 121.4(5) . .
C3 C4 C6 128.7(5) . .
C4 C6 H6A 109.5 . .
C4 C6 H6B 109.5 . .
H6A C6 H6B 109.5 . .
C4 C6 H6C 109.5 . .
H6A C6 H6C 109.5 . .
H6B C6 H6C 109.5 . .
C10 O1 C7 106.6(7) . .
C10 O1 Li1 127.7(10) . .
C7 O1 Li1 122.6(11) . .
O1 C7 C8 106.4(8) . .
O1 C7 H7A 110.5 . .
C8 C7 H7A 110.5 . .
O1 C7 H7B 110.5 . .
C8 C7 H7B 110.5 . .
H7A C7 H7B 108.6 . .
C9 C8 C7 103.6(9) . .
C9 C8 H8A 111.0 . .
C7 C8 H8A 111.0 . .
C9 C8 H8B 111.0 . .
C7 C8 H8B 111.0 . .
H8A C8 H8B 109.0 . .
C10 C9 C8 104.1(9) . .
C10 C9 H9A 110.9 . .
C8 C9 H9A 110.9 . .
C10 C9 H9B 110.9 . .
C8 C9 H9B 110.9 . .
H9A C9 H9B 109.0 . .
C9 C10 O1 108.3(9) . .
C9 C10 H10A 110.0 . .
O1 C10 H10A 110.0 . .
C9 C10 H10B 110.0 . .
O1 C10 H10B 110.0 . .
H10A C10 H10B 108.4 . .
O2 Li1 O1 109.0(11) . 2_655
O2 Li1 O1 109.0(11) . 3_665
O1 Li1 O1 109.9(11) 2_655 3_665
O2 Li1 O1 109.0(11) . .
O1 Li1 O1 109.9(11) 2_655 .
O1 Li1 O1 109.9(11) 3_665 .
C14 O2 C14 81.8(14) 3_665 2_655
C14 O2 C14 81.8(14) 3_665 .
C14 O2 C14 81.8(14) 2_655 .
C14 O2 C11 37.0(14) 3_665 .
C14 O2 C11 59.4(13) 2_655 .
C14 O2 C11 106.2(9) . .
C14 O2 C11 59.4(13) 3_665 2_655
C14 O2 C11 106.2(9) 2_655 2_655
C14 O2 C11 37.0(14) . 2_655
C11 O2 C11 95.0(12) . 2_655
C14 O2 C11 106.2(9) 3_665 3_665
C14 O2 C11 37.0(14) 2_655 3_665
C14 O2 C11 59.4(13) . 3_665
C11 O2 C11 95.0(12) . 3_665
C11 O2 C11 95.0(12) 2_655 3_665
C14 O2 Li1 130.9(9) 3_665 .
C14 O2 Li1 130.9(9) 2_655 .
C14 O2 Li1 130.9(9) . .
C11 O2 Li1 121.6(9) . .
C11 O2 Li1 121.6(9) 2_655 .
C11 O2 Li1 121.6(9) 3_665 .
C14 C11 O2 70.9(13) 3_665 .
C14 C11 C12 96(3) 3_665 .
O2 C11 C12 103.8(10) . .
C14 C11 C13 76(3) 3_665 2_655
O2 C11 C13 94.0(18) . 2_655
C12 C11 C13 20.3(17) . 2_655
C14 C11 C14 105(3) 3_665 2_655
O2 C11 C14 60.0(9) . 2_655
C12 C11 C14 52.0(17) . 2_655
C13 C11 C14 56.3(15) 2_655 2_655
C14 C11 C12 30(3) 3_665 2_655
O2 C11 C12 82.5(15) . 2_655
C12 C11 C12 66(3) . 2_655
C13 C11 C12 46.8(13) 2_655 2_655
C14 C11 C12 88(2) 2_655 2_655
C14 C11 C13 46(2) 3_665 3_665
O2 C11 C13 83.2(15) . 3_665
C12 C11 C13 50(2) . 3_665
C13 C11 C13 30(2) 2_655 3_665
C14 C11 C13 74(2) 2_655 3_665
C12 C11 C13 17.4(14) 2_655 3_665
C14 C11 C11 88.9(17) 3_665 3_665
O2 C11 C11 42.5(6) . 3_665
C12 C11 C11 63.6(17) . 3_665
C13 C11 C11 60.7(15) 2_655 3_665
C14 C11 C11 19.2(10) 2_655 3_665
C12 C11 C11 79.2(13) 2_655 3_665
C13 C11 C11 67.9(9) 3_665 3_665
C14 C11 C11 30.9(14) 3_665 2_655
O2 C11 C11 42.5(6) . 2_655
C12 C11 C11 91.6(10) . 2_655
C13 C11 C11 72.7(12) 2_655 2_655
C14 C11 C11 77.9(11) 2_655 2_655
C12 C11 C11 41.7(8) 2_655 2_655
C13 C11 C11 48.5(14) 3_665 2_655
C11 C11 C11 59.999(3) 3_665 2_655
C14 C11 H11A 148.7 3_665 .
O2 C11 H11A 111.0 . .
C12 C11 H11A 112.9 . .
C13 C11 H11A 133.1 2_655 .
C14 C11 H11A 102.5 2_655 .
C12 C11 H11A 165.6 2_655 .
C13 C11 H11A 161.4 3_665 .
C11 C11 H11A 113.9 3_665 .
C11 C11 H11A 149.6 2_655 .
C14 C11 H11B 47.2 3_665 .
O2 C11 H11B 111.2 . .
C12 C11 H11B 108.9 . .
C13 C11 H11B 96.9 2_655 .
C14 C11 H11B 148.2 2_655 .
C12 C11 H11B 59.8 2_655 .
C13 C11 H11B 75.0 3_665 .
C11 C11 H11B 135.7 3_665 .
C11 C11 H11B 77.5 2_655 .
H11A C11 H11B 109.0 . .
C13 C12 C14 99(4) 2_655 2_655
C13 C12 C11 101(5) 2_655 .
C14 C12 C11 62.3(14) 2_655 .
C13 C12 C13 26(7) 2_655 .
C14 C12 C13 77(2) 2_655 .
C11 C12 C13 102.1(11) . .
C13 C12 C13 20(5) 2_655 3_665
C14 C12 C13 96(2) 2_655 3_665
C11 C12 C13 82(2) . 3_665
C13 C12 C13 38(2) . 3_665
C13 C12 C12 34(4) 2_655 2_655
C14 C12 C12 95.0(15) 2_655 2_655
C11 C12 C12 69(3) . 2_655
C13 C12 C12 51(2) . 2_655
C13 C12 C12 14.4(15) 3_665 2_655
C13 C12 C12 39(5) 2_655 3_665
C14 C12 C12 65(2) 2_655 3_665
C11 C12 C12 99.8(12) . 3_665
C13 C12 C12 13.1(18) . 3_665
C13 C12 C12 48.9(16) 3_665 3_665
C12 C12 C12 60.000(4) 2_655 3_665
C13 C12 C11 80(4) 2_655 3_665
C14 C12 C11 21.0(18) 2_655 3_665
C11 C12 C11 74.8(12) . 3_665
C13 C12 C11 56.3(15) . 3_665
C13 C12 C11 80.7(17) 3_665 3_665
C12 C12 C11 84.1(10) 2_655 3_665
C12 C12 C11 44.0(9) 3_665 3_665
C13 C12 C14 71(5) 2_655 3_665
C14 C12 C14 72.9(11) 2_655 3_665
C11 C12 C14 30.2(14) . 3_665
C13 C12 C14 77.5(14) . 3_665
C13 C12 C14 52.1(14) 3_665 3_665
C12 C12 C14 39.4(19) 2_655 3_665
C12 C12 C14 79.8(17) 3_665 3_665
C11 C12 C14 74.7(7) 3_665 3_665
C13 C12 H12A 134.7 2_655 .
C14 C12 H12A 68.1 2_655 .
C11 C12 H12A 109.1 . .
C13 C12 H12A 112.3 . .
C13 C12 H12A 150.4 3_665 .
C12 C12 H12A 159.8 2_655 .
C12 C12 H12A 101.5 3_665 .
C11 C12 H12A 76.3 3_665 .
C14 C12 H12A 135.5 3_665 .
C13 C12 H12B 88.3 2_655 .
C14 C12 H12B 171.4 2_655 .
C11 C12 H12B 112.5 . .
C13 C12 H12B 111.4 . .
C13 C12 H12B 90.1 3_665 .
C12 C12 H12B 89.1 2_655 .
C12 C12 H12B 123.5 3_665 .
C11 C12 H12B 167.5 3_665 .
C14 C12 H12B 106.2 3_665 .
H12A C12 H12B 109.3 . .
C12 C13 C13 148(8) 3_665 2_655
C12 C13 C13 138(10) 3_665 3_665
C13 C13 C13 60.002(16) 2_655 3_665
C12 C13 C12 133(6) 3_665 .
C13 C13 C12 16(3) 2_655 .
C13 C13 C12 73(4) 3_665 .
C12 C13 C14 57(3) 3_665 .
C13 C13 C14 112.9(18) 2_655 .
C13 C13 C14 86(4) 3_665 .
C12 C13 C14 108.3(7) . .
C12 C13 C11 58(4) 3_665 3_665
C13 C13 C11 91(3) 2_655 3_665
C13 C13 C11 115.8(9) 3_665 3_665
C12 C13 C11 76.9(19) . 3_665
C14 C13 C11 52.9(15) . 3_665
C12 C13 C12 126(6) 3_665 2_655
C13 C13 C12 69(4) 2_655 2_655
C13 C13 C12 12(3) 3_665 2_655
C12 C13 C12 80.3(17) . 2_655
C14 C13 C12 74(2) . 2_655
C11 C13 C12 109.3(12) 3_665 2_655
C12 C13 C11 82(4) 3_665 2_655
C13 C13 C11 96(3) 2_655 2_655
C13 C13 C11 59(3) 3_665 2_655
C12 C13 C11 98.0(11) . 2_655
C14 C13 C11 26.3(13) . 2_655
C11 C13 C11 70.9(9) 3_665 2_655
C12 C13 C11 47.7(13) 2_655 2_655
C12 C13 C14 89(5) 3_665 2_655
C13 C13 C14 60(2) 2_655 2_655
C13 C13 C14 97(2) 3_665 2_655
C12 C13 C14 46.0(15) . 2_655
C14 C13 C14 71.5(12) . 2_655
C11 C13 C14 31.1(13) 3_665 2_655
C12 C13 C14 95.8(19) 2_655 2_655
C11 C13 C14 77.1(6) 2_655 2_655
C12 C13 H13A 53.1 3_665 .
C13 C13 H13A 118.7 2_655 .
C13 C13 H13A 162.6 3_665 .
C12 C13 H13A 108.9 . .
C14 C13 H13A 109.4 . .
C11 C13 H13A 81.2 3_665 .
C12 C13 H13A 167.7 2_655 .
C11 C13 H13A 135.3 2_655 .
C14 C13 H13A 96.5 2_655 .
C12 C13 H13B 116.8 3_665 .
C13 C13 H13B 95.1 2_655 .
C13 C13 H13B 56.2 3_665 .
C12 C13 H13B 110.3 . .
C14 C13 H13B 111.4 . .
C11 C13 H13B 164.3 3_665 .
C12 C13 H13B 60.0 2_655 .
C11 C13 H13B 94.0 2_655 .
C14 C13 H13B 151.4 2_655 .
H13A C13 H13B 108.4 . .
C11 C14 C12 129(4) 2_655 3_665
C11 C14 O2 72.0(14) 2_655 .
C12 C14 O2 116(2) 3_665 .
C11 C14 C13 108(3) 2_655 .
C12 C14 C13 23(2) 3_665 .
O2 C14 C13 103.6(9) . .
C11 C14 C11 129.8(19) 2_655 3_665
C12 C14 C11 65.7(17) 3_665 3_665
O2 C14 C11 60.6(10) . 3_665
C13 C14 C11 71(2) . 3_665
C11 C14 C13 73(3) 2_655 3_665
C12 C14 C13 57.1(16) 3_665 3_665
O2 C14 C13 93.1(18) . 3_665
C13 C14 C13 35(3) . 3_665
C11 C14 C13 93(2) 3_665 3_665
C11 C14 C12 54(2) 2_655 2_655
C12 C14 C12 76(3) 3_665 2_655
O2 C14 C12 89.1(18) . 2_655
C13 C14 C12 54(3) . 2_655
C11 C14 C12 108(3) 3_665 2_655
C13 C14 C12 19.3(18) 3_665 2_655
C11 C14 H14A 43.3 2_655 .
C12 C14 H14A 117.5 3_665 .
O2 C14 H14A 113.0 . .
C13 C14 H14A 109.6 . .
C11 C14 H14A 173.1 3_665 .
C13 C14 H14A 84.2 3_665 .
C12 C14 H14A 68.6 2_655 .
C11 C14 H14B 138.8 2_655 .
C12 C14 H14B 88.4 3_665 .
O2 C14 H14B 109.9 . .
C13 C14 H14B 111.6 . .
C11 C14 H14B 76.7 3_665 .
C13 C14 H14B 144.8 3_665 .
C12 C14 H14B 159.3 2_655 .
H14A C14 H14B 109.0 . .

loop_
_geom_bond_atom_site_label_1
_geom_bond_atom_site_label_2
_geom_bond_distance
_geom_bond_site_symmetry_2
Lu1 N1 2.380(5) 3_665
Lu1 N1 2.380(5) 2_655
Lu1 N1 2.380(5) .
Lu1 Cl1 2.5320(16) .
Lu1 Cl1 2.5320(16) 2_655
Lu1 Cl1 2.5320(16) 3_665
N1 C4 1.338(7) .
N1 N2 1.384(6) .
N2 C2 1.364(7) .
N2 C1 1.440(5) .
C1 N2 1.440(5) 3_665
C1 N2 1.440(5) 2_655
C5 C2 1.478(8) .
C5 H5A 0.9800 .
C5 H5B 0.9800 .
C5 H5C 0.9800 .
C2 C3 1.369(9) .
C3 C4 1.403(9) .
C3 H3A 0.9500 .
C4 C6 1.497(8) .
C6 H6A 0.9800 .
C6 H6B 0.9800 .
C6 H6C 0.9800 .
O1 C10 1.412(11) .
O1 C7 1.428(12) .
O1 Li1 1.887(14) .
C7 C8 1.471(13) .
C7 H7A 0.9900 .
C7 H7B 0.9900 .
C8 C9 1.448(13) .
C8 H8A 0.9900 .
C8 H8B 0.9900 .
C9 C10 1.403(15) .
C9 H9A 0.9900 .
C9 H9B 0.9900 .
C10 H10A 0.9900 .
C10 H10B 0.9900 .
Li1 O2 1.88(4) .
Li1 O1 1.887(14) 2_655
Li1 O1 1.887(14) 3_665
O2 C14 1.460(13) 3_665
O2 C14 1.460(13) 2_655
O2 C14 1.460(13) .
O2 C11 1.470(14) .
O2 C11 1.470(14) 2_655
O2 C11 1.470(14) 3_665
C11 C14 0.93(3) 3_665
C11 C12 1.494(14) .
C11 C13 1.72(5) 2_655
C11 C14 1.45(3) 2_655
C11 C12 2.01(5) 2_655
C11 C13 2.00(4) 3_665
C11 C11 2.17(3) 3_665
C11 C11 2.17(3) 2_655
C11 H11A 0.9602 .
C11 H11B 0.9600 .
C12 C13 0.61(5) 2_655
C12 C14 1.29(4) 2_655
C12 C13 1.507(14) .
C12 C13 1.55(7) 3_665
C12 C12 1.97(5) 2_655
C12 C12 1.97(5) 3_665
C12 C11 2.01(5) 3_665
C12 C14 1.84(4) 3_665
C12 H12A 0.9600 .
C12 H12B 0.9598 .
C13 C12 0.61(5) 3_665
C13 C13 1.00(6) 2_655
C13 C13 1.00(6) 3_665
C13 C14 1.513(14) .
C13 C11 1.72(5) 3_665
C13 C12 1.55(7) 2_655
C13 C11 2.00(4) 2_655
C13 C14 1.75(5) 2_655
C13 H13A 0.9600 .
C13 H13B 0.9600 .
C14 C11 0.93(3) 2_655
C14 C12 1.29(4) 3_665
C14 C11 1.45(3) 3_665
C14 C13 1.75(5) 3_665
C14 C12 1.84(4) 2_655
C14 H14A 0.9601 .
C14 H14B 0.9600 .

loop_
_geom_torsion_atom_site_label_1
_geom_torsion_atom_site_label_2
_geom_torsion_atom_site_label_3
_geom_torsion_atom_site_label_4
_geom_torsion
_geom_torsion_site_symmetry_1
_geom_torsion_site_symmetry_4
C4 N1 N2 C2 -0.5(6) . .
Lu1 N1 N2 C2 -179.9(3) . .
C4 N1 N2 C1 178.9(4) . .
Lu1 N1 N2 C1 -0.5(6) . .
C2 N2 C1 N2 -120.1(7) . 3_665
N1 N2 C1 N2 60.6(6) . 3_665
C2 N2 C1 N2 119.3(7) . 2_655
N1 N2 C1 N2 -60.0(6) . 2_655
N1 N2 C2 C3 -0.4(6) . .
C1 N2 C2 C3 -179.8(4) . .
N1 N2 C2 C5 -179.8(5) . .
C1 N2 C2 C5 0.8(8) . .
N2 C2 C3 C4 1.1(6) . .
C5 C2 C3 C4 -179.6(6) . .
N2 N1 C4 C3 1.2(6) . .
Lu1 N1 C4 C3 -179.6(4) . .
N2 N1 C4 C6 178.2(6) . .
Lu1 N1 C4 C6 -2.5(9) . .
C2 C3 C4 N1 -1.4(7) . .
C2 C3 C4 C6 -178.2(7) . .
C10 O1 C7 C8 -4.2(11) . .
Li1 O1 C7 C8 -165.6(8) . .
O1 C7 C8 C9 22.7(12) . .
C7 C8 C9 C10 -32.6(11) . .
C8 C9 C10 O1 31.3(11) . .
C7 O1 C10 C9 -17.0(12) . .
Li1 O1 C10 C9 143.2(12) . .
C10 O1 Li1 O2 46.4(10) . .
C7 O1 Li1 O2 -156.3(7) . .
C10 O1 Li1 O1 -73(2) . 2_655
C7 O1 Li1 O1 84.3(12) . 2_655
C10 O1 Li1 O1 165.8(11) . 3_665
C7 O1 Li1 O1 -36.9(18) . 3_665
O1 Li1 O2 C14 -152(2) 2_655 3_665
O1 Li1 O2 C14 -32(2) 3_665 3_665
O1 Li1 O2 C14 88(2) . 3_665
O1 Li1 O2 C14 -32(2) 2_655 2_655
O1 Li1 O2 C14 88(2) 3_665 2_655
O1 Li1 O2 C14 -152(2) . 2_655
O1 Li1 O2 C14 88(2) 2_655 .
O1 Li1 O2 C14 -152(2) 3_665 .
O1 Li1 O2 C14 -32(2) . .
O1 Li1 O2 C11 -107(2) 2_655 .
O1 Li1 O2 C11 13(2) 3_665 .
O1 Li1 O2 C11 133(2) . .
O1 Li1 O2 C11 133(2) 2_655 2_655
O1 Li1 O2 C11 -107(2) 3_665 2_655
O1 Li1 O2 C11 13(2) . 2_655
O1 Li1 O2 C11 13(2) 2_655 3_665
O1 Li1 O2 C11 133(2) 3_665 3_665
O1 Li1 O2 C11 -107(2) . 3_665
C14 O2 C11 C14 121(4) 2_655 3_665
C14 O2 C11 C14 51(2) . 3_665
C11 O2 C11 C14 15(3) 2_655 3_665
C11 O2 C11 C14 110.4(17) 3_665 3_665
Li1 O2 C11 C14 -117(2) . 3_665
C14 O2 C11 C12 -92(3) 3_665 .
C14 O2 C11 C12 29(2) 2_655 .
C14 O2 C11 C12 -41(3) . .
C11 O2 C11 C12 -76.9(18) 2_655 .
C11 O2 C11 C12 19(2) 3_665 .
Li1 O2 C11 C12 151(2) . .
C14 O2 C11 C13 -74(3) 3_665 2_655
C14 O2 C11 C13 46.9(10) 2_655 2_655
C14 O2 C11 C13 -23(2) . 2_655
C11 O2 C11 C13 -58.9(8) 2_655 2_655
C11 O2 C11 C13 36.6(18) 3_665 2_655
Li1 O2 C11 C13 168.8(12) . 2_655
C14 O2 C11 C14 -121(4) 3_665 2_655
C14 O2 C11 C14 -69.9(17) . 2_655
C11 O2 C11 C14 -105.9(10) 2_655 2_655
C11 O2 C11 C14 -10(2) 3_665 2_655
Li1 O2 C11 C14 121.9(14) . 2_655
C14 O2 C11 C12 -28(3) 3_665 2_655
C14 O2 C11 C12 92.5(17) 2_655 2_655
C14 O2 C11 C12 22.6(17) . 2_655
C11 O2 C11 C12 -13.4(14) 2_655 2_655
C11 O2 C11 C12 82.1(12) 3_665 2_655
Li1 O2 C11 C12 -145.7(11) . 2_655
C14 O2 C11 C13 -45.8(18) 3_665 3_665
C14 O2 C11 C13 75(2) 2_655 3_665
C14 O2 C11 C13 5.0(18) . 3_665
C11 O2 C11 C13 -31.0(18) 2_655 3_665
C11 O2 C11 C13 64.6(8) 3_665 3_665
Li1 O2 C11 C13 -163.2(12) . 3_665
C14 O2 C11 C11 -110.4(17) 3_665 3_665
C14 O2 C11 C11 10(2) 2_655 3_665
C14 O2 C11 C11 -59.5(15) . 3_665
C11 O2 C11 C11 -95.5(14) 2_655 3_665
Li1 O2 C11 C11 132.2(7) . 3_665
C14 O2 C11 C11 -15(3) 3_665 2_655
C14 O2 C11 C11 105.9(10) 2_655 2_655
C14 O2 C11 C11 36.0(16) . 2_655
C11 O2 C11 C11 95.5(14) 3_665 2_655
Li1 O2 C11 C11 -132.2(7) . 2_655
C14 C11 C12 C13 -9(7) 3_665 2_655
O2 C11 C12 C13 63(7) . 2_655
C14 C11 C12 C13 95(6) 2_655 2_655
C12 C11 C12 C13 -13(5) 2_655 2_655
C13 C11 C12 C13 -6(6) 3_665 2_655
C11 C11 C12 C13 76(6) 3_665 2_655
C11 C11 C12 C13 21(7) 2_655 2_655
C14 C11 C12 C14 -104(2) 3_665 2_655
O2 C11 C12 C14 -32(2) . 2_655
C13 C11 C12 C14 -95(6) 2_655 2_655
C12 C11 C12 C14 -108(3) 2_655 2_655
C13 C11 C12 C14 -101(3) 3_665 2_655
C11 C11 C12 C14 -18.2(17) 3_665 2_655
C11 C11 C12 C14 -73.3(19) 2_655 2_655
C14 C11 C12 C13 -36(3) 3_665 .
O2 C11 C12 C13 36(3) . .
C13 C11 C12 C13 -27(7) 2_655 .
C14 C11 C12 C13 68(3) 2_655 .
C12 C11 C12 C13 -39.6(19) 2_655 .
C13 C11 C12 C13 -32.7(17) 3_665 .
C11 C11 C12 C13 50(2) 3_665 .
C11 C11 C12 C13 -5(3) 2_655 .
C14 C11 C12 C13 -3(2) 3_665 3_665
O2 C11 C12 C13 69(3) . 3_665
C13 C11 C12 C13 6(6) 2_655 3_665
C14 C11 C12 C13 101(3) 2_655 3_665
C12 C11 C12 C13 -6.8(14) 2_655 3_665
C11 C11 C12 C13 82.5(19) 3_665 3_665
C11 C11 C12 C13 27(2) 2_655 3_665
C14 C11 C12 C12 4(2) 3_665 2_655
O2 C11 C12 C12 75(3) . 2_655
C13 C11 C12 C12 13(5) 2_655 2_655
C14 C11 C12 C12 108(2) 2_655 2_655
C13 C11 C12 C12 6.8(14) 3_665 2_655
C11 C11 C12 C12 89.3(13) 3_665 2_655
C11 C11 C12 C12 34(2) 2_655 2_655
C14 C11 C12 C12 -49(3) 3_665 3_665
O2 C11 C12 C12 23(3) . 3_665
C13 C11 C12 C12 -40(5) 2_655 3_665
C14 C11 C12 C12 55(3) 2_655 3_665
C12 C11 C12 C12 -52.7(8) 2_655 3_665
C13 C11 C12 C12 -45.9(18) 3_665 3_665
C11 C11 C12 C12 37(2) 3_665 3_665
C11 C11 C12 C12 -18(3) 2_655 3_665
C14 C11 C12 C11 -85.8(16) 3_665 3_665
O2 C11 C12 C11 -13.9(15) . 3_665
C13 C11 C12 C11 -76(6) 2_655 3_665
C14 C11 C12 C11 18.2(16) 2_655 3_665
C12 C11 C12 C11 -89.3(13) 2_655 3_665
C13 C11 C12 C11 -82.5(19) 3_665 3_665
C11 C11 C12 C11 -55.1(9) 2_655 3_665
O2 C11 C12 C14 71.8(16) . 3_665
C13 C11 C12 C14 9(7) 2_655 3_665
C14 C11 C12 C14 104(2) 2_655 3_665
C12 C11 C12 C14 -4(2) 2_655 3_665
C13 C11 C12 C14 3(2) 3_665 3_665
C11 C11 C12 C14 85.8(16) 3_665 3_665
C11 C11 C12 C14 30.7(14) 2_655 3_665
C13 C12 C13 C12 -172(14) 2_655 3_665
C14 C12 C13 C12 -24(5) 2_655 3_665
C11 C12 C13 C12 -81(5) . 3_665
C13 C12 C13 C12 -141(7) 3_665 3_665
C12 C12 C13 C12 -131(6) 2_655 3_665
C11 C12 C13 C12 -19(5) 3_665 3_665
C14 C12 C13 C12 -99(5) 3_665 3_665
C14 C12 C13 C13 148(9) 2_655 2_655
C11 C12 C13 C13 91(9) . 2_655
C13 C12 C13 C13 31(7) 3_665 2_655
C12 C12 C13 C13 41(8) 2_655 2_655
C12 C12 C13 C13 172(14) 3_665 2_655
C11 C12 C13 C13 153(9) 3_665 2_655
C14 C12 C13 C13 73(9) 3_665 2_655
C13 C12 C13 C13 -31(7) 2_655 3_665
C14 C12 C13 C13 118(2) 2_655 3_665
C11 C12 C13 C13 60(3) . 3_665
C12 C12 C13 C13 9.9(14) 2_655 3_665
C12 C12 C13 C13 141(7) 3_665 3_665
C11 C12 C13 C13 122(2) 3_665 3_665
C14 C12 C13 C13 42.6(18) 3_665 3_665
C13 C12 C13 C14 -110(10) 2_655 .
C14 C12 C13 C14 38(3) 2_655 .
C11 C12 C13 C14 -19(4) . .
C13 C12 C13 C14 -79(4) 3_665 .
C12 C12 C13 C14 -69(3) 2_655 .
C12 C12 C13 C14 62(5) 3_665 .
C11 C12 C13 C14 43(2) 3_665 .
C14 C12 C13 C14 -37(3) 3_665 .
C13 C12 C13 C11 -153(9) 2_655 3_665
C14 C12 C13 C11 -4.8(15) 2_655 3_665
C11 C12 C13 C11 -62(3) . 3_665
C13 C12 C13 C11 -122(2) 3_665 3_665
C12 C12 C13 C11 -112.6(12) 2_655 3_665
C12 C12 C13 C11 19(6) 3_665 3_665
C14 C12 C13 C11 -79.9(10) 3_665 3_665
C13 C12 C13 C12 -41(8) 2_655 2_655
C14 C12 C13 C12 107.8(17) 2_655 2_655
C11 C12 C13 C12 50(3) . 2_655
C13 C12 C13 C12 -9.9(14) 3_665 2_655
C12 C12 C13 C12 131(6) 3_665 2_655
C11 C12 C13 C12 112.6(12) 3_665 2_655
C14 C12 C13 C12 32.8(14) 3_665 2_655
C13 C12 C13 C11 -85(9) 2_655 2_655
C14 C12 C13 C11 63.3(18) 2_655 2_655
C11 C12 C13 C11 6(3) . 2_655
C13 C12 C13 C11 -54(2) 3_665 2_655
C12 C12 C13 C11 -44.5(13) 2_655 2_655
C12 C12 C13 C11 87(5) 3_665 2_655
C11 C12 C13 C11 68.1(10) 3_665 2_655
C14 C12 C13 C11 -11.7(15) 3_665 2_655
C13 C12 C13 C14 -148(9) 2_655 2_655
C11 C12 C13 C14 -57.4(16) . 2_655
C13 C12 C13 C14 -118(2) 3_665 2_655
C12 C12 C13 C14 -107.8(17) 2_655 2_655
C12 C12 C13 C14 24(5) 3_665 2_655
C11 C12 C13 C14 4.8(15) 3_665 2_655
C14 C12 C13 C14 -75.1(12) 3_665 2_655
C14 O2 C14 C11 -48(3) 3_665 2_655
C14 O2 C14 C11 -131(2) 2_655 2_655
C11 O2 C14 C11 -76(2) . 2_655
C11 O2 C14 C11 -163(3) 3_665 2_655
Li1 O2 C14 C11 90(2) . 2_655
C14 O2 C14 C12 77.2(19) 3_665 3_665
C14 O2 C14 C12 -6(3) 2_655 3_665
C11 O2 C14 C12 49(3) . 3_665
C11 O2 C14 C12 126(5) 2_655 3_665
C11 O2 C14 C12 -37(2) 3_665 3_665
Li1 O2 C14 C12 -144(2) . 3_665
C14 O2 C14 C13 56(2) 3_665 .
C14 O2 C14 C13 -27(2) 2_655 .
C11 O2 C14 C13 28(3) . .
C11 O2 C14 C13 104(3) 2_655 .
C11 O2 C14 C13 -58(3) 3_665 .
Li1 O2 C14 C13 -165(2) . .
C14 O2 C14 C11 114.4(13) 3_665 3_665
C14 O2 C14 C11 31.5(19) 2_655 3_665
C11 O2 C14 C11 86.2(15) . 3_665
C11 O2 C14 C11 163(3) 2_655 3_665
Li1 O2 C14 C11 -107.0(15) . 3_665
C14 O2 C14 C13 22.4(13) 3_665 3_665
C14 O2 C14 C13 -60.4(14) 2_655 3_665
C11 O2 C14 C13 -6(2) . 3_665
C11 O2 C14 C13 71(3) 2_655 3_665
C11 O2 C14 C13 -92.0(17) 3_665 3_665
Li1 O2 C14 C13 161.0(13) . 3_665
C14 O2 C14 C12 3.6(17) 3_665 2_655
C14 O2 C14 C12 -79.3(9) 2_655 2_655
C11 O2 C14 C12 -24.6(17) . 2_655
C11 O2 C14 C12 51.9(16) 2_655 2_655
C11 O2 C14 C12 -111(2) 3_665 2_655
Li1 O2 C14 C12 142.2(13) . 2_655
C12 C13 C14 C11 -160(6) 3_665 2_655
C13 C13 C14 C11 54(6) 2_655 2_655
C13 C13 C14 C11 0(5) 3_665 2_655
C12 C13 C14 C11 70(4) . 2_655
C11 C13 C14 C11 127(2) 3_665 2_655
C12 C13 C14 C11 -3(3) 2_655 2_655
C14 C13 C14 C11 98(2) 2_655 2_655
C13 C13 C14 C12 -146(11) 2_655 3_665
C13 C13 C14 C12 160(9) 3_665 3_665
C12 C13 C14 C12 -130(7) . 3_665
C11 C13 C14 C12 -73(6) 3_665 3_665
C12 C13 C14 C12 157(6) 2_655 3_665
C11 C13 C14 C12 160(6) 2_655 3_665
C14 C13 C14 C12 -101(7) 2_655 3_665
C12 C13 C14 O2 125(6) 3_665 .
C13 C13 C14 O2 -21(6) 2_655 .
C13 C13 C14 O2 -75(5) 3_665 .
C12 C13 C14 O2 -5(4) . .
C11 C13 C14 O2 51.8(15) 3_665 .
C12 C13 C14 O2 -79(2) 2_655 .
C11 C13 C14 O2 -75.2(16) 2_655 .
C14 C13 C14 O2 23.3(15) 2_655 .
C12 C13 C14 C11 73(6) 3_665 3_665
C13 C13 C14 C11 -73(6) 2_655 3_665
C13 C13 C14 C11 -127(4) 3_665 3_665
C12 C13 C14 C11 -57(3) . 3_665
C12 C13 C14 C11 -130(2) 2_655 3_665
C11 C13 C14 C11 -127(2) 2_655 3_665
C14 C13 C14 C11 -28.6(14) 2_655 3_665
C12 C13 C14 C13 -160(9) 3_665 3_665
C13 C13 C14 C13 54.7(17) 2_655 3_665
C12 C13 C14 C13 71(3) . 3_665
C11 C13 C14 C13 127(4) 3_665 3_665
C12 C13 C14 C13 -3(4) 2_655 3_665
C11 C13 C14 C13 0(5) 2_655 3_665
C14 C13 C14 C13 99(3) 2_655 3_665
C12 C13 C14 C12 -157(6) 3_665 2_655
C13 C13 C14 C12 58(5) 2_655 2_655
C13 C13 C14 C12 3(4) 3_665 2_655
C12 C13 C14 C12 74(2) . 2_655
C11 C13 C14 C12 130(2) 3_665 2_655
C11 C13 C14 C12 3(3) 2_655 2_655
C14 C13 C14 C12 102(2) 2_655 2_655
